data_7117177
loop_
_publ_author_name
'Dan Preston'
'Alyssa Fox-Charles'
'Warrick K. C. Lo'
'James D. Crowley'

_publ_section_title
;
 Chloride triggered reversible switching from a metallosupramolecular
 [Pd2L4]^4+^ cage to a [Pd2L2Cl4] metallo-macrocycle with release of endo-
 and exo-hedrally bound guests
;
_journal_name_full Chem.Commun.
_journal_page_first 9042
_journal_paper_doi 10.1039/C5cc02226F
_journal_volume 51
_journal_year 2015
_chemical_formula_sum 'C29 H31 N3 O6'
_chemical_formula_weight 517.57
_chemical_name_systematic
;
 ?
;
_space_group_crystal_system monoclinic
_space_group_IT_number 14
_space_group_name_Hall '-P 2ybc'
_space_group_name_H-M_alt 'P 1 21/c 1'
_symmetry_space_group_name_Hall '-P 2ybc'
_symmetry_space_group_name_H-M 'P 1 21/c 1'
_atom_sites_solution_hydrogens geom
_audit_creation_method SHELXL-2014
_audit_update_record
;
2015-03-13 deposited with the CCDC.
2015-04-21 downloaded from the CCDC.
;
_cell_angle_alpha 90
_cell_angle_beta 93.1170(10)
_cell_angle_gamma 90
_cell_formula_units_Z 4
_cell_length_a 19.2486(2)
_cell_length_b 10.91640(10)
_cell_length_c 12.41140(10)
_cell_measurement_reflns_used 22382
_cell_measurement_temperature 100.0(2)
_cell_measurement_theta_max 76.5820
_cell_measurement_theta_min 4.0480
_cell_volume 2604.09(4)
_computing_cell_refinement
;
CrysAlisPro, Agilent Technologies,
Version 1.171.37.33 (release 27-03-2014 CrysAlis171 .NET)
(compiled Mar 27 2014,17:12:48)
;
_computing_data_collection
;
CrysAlisPro, Agilent Technologies,
Version 1.171.37.33 (release 27-03-2014 CrysAlis171 .NET)
(compiled Mar 27 2014,17:12:48)
;
_computing_data_reduction
;
CrysAlisPro, Agilent Technologies,
Version 1.171.37.33 (release 27-03-2014 CrysAlis171 .NET)
(compiled Mar 27 2014,17:12:48)
;
_computing_structure_refinement 'SHELXL-2014 (Sheldrick, 2014)'
_computing_structure_solution 'SIR97 (Altomare et al., 1997)'
_diffrn_ambient_temperature 100.0(2)
_diffrn_measured_fraction_theta_full 1.000
_diffrn_measured_fraction_theta_max 0.996
_diffrn_measurement_device_type 'SuperNova, Dual, Cu at zero, Atlas'
_diffrn_measurement_method '\w scans'
_diffrn_radiation_type CuK\a
_diffrn_radiation_wavelength 1.54184
_diffrn_reflns_av_R_equivalents 0.0409
_diffrn_reflns_av_unetI/netI 0.0183
_diffrn_reflns_laue_measured_fraction_full 1.000
_diffrn_reflns_laue_measured_fraction_max 0.996
_diffrn_reflns_limit_h_max 24
_diffrn_reflns_limit_h_min -23
_diffrn_reflns_limit_k_max 13
_diffrn_reflns_limit_k_min -13
_diffrn_reflns_limit_l_max 11
_diffrn_reflns_limit_l_min -15
_diffrn_reflns_number 40606
_diffrn_reflns_point_group_measured_fraction_full 1.000
_diffrn_reflns_point_group_measured_fraction_max 0.996
_diffrn_reflns_theta_full 67.000
_diffrn_reflns_theta_max 76.776
_diffrn_reflns_theta_min 4.601
_diffrn_source 'sealed X-ray tube'
_exptl_absorpt_coefficient_mu 0.763
_exptl_absorpt_correction_T_max 0.987
_exptl_absorpt_correction_T_min 0.966
_exptl_absorpt_correction_type gaussian
_exptl_absorpt_process_details
;
CrysAlisPro, Agilent Technologies,
Version 1.171.37.33 (release 27-03-2014 CrysAlis171 .NET)
(compiled Mar 27 2014,17:12:48)
Numerical absorption correction based on gaussian integration over
            a multifaceted crystal model
Empirical absorption correction using spherical harmonics,
 implemented in SCALE3 ABSPACK scaling algorithm.
;
_exptl_crystal_colour colourless
_exptl_crystal_density_diffrn 1.320
_exptl_crystal_description block
_exptl_crystal_F_000 1096
_exptl_crystal_size_max 0.27
_exptl_crystal_size_mid 0.22
_exptl_crystal_size_min 0.09
_refine_diff_density_max 0.267
_refine_diff_density_min -0.238
_refine_diff_density_rms 0.047
_refine_ls_extinction_coef .
_refine_ls_extinction_method none
_refine_ls_goodness_of_fit_ref 1.098
_refine_ls_hydrogen_treatment constr
_refine_ls_matrix_type full
_refine_ls_number_parameters 345
_refine_ls_number_reflns 5459
_refine_ls_number_restraints 0
_refine_ls_restrained_S_all 1.098
_refine_ls_R_factor_all 0.0444
_refine_ls_R_factor_gt 0.0413
_refine_ls_shift/su_max 0.001
_refine_ls_shift/su_mean 0.000
_refine_ls_structure_factor_coef Fsqd
_refine_ls_weighting_details 'w=1/[\s^2^(Fo^2^)+(0.0390P)^2^+1.6586P] where P=(Fo^2^+2Fc^2^)/3'
_refine_ls_weighting_scheme calc
_refine_ls_wR_factor_gt 0.1046
_refine_ls_wR_factor_ref 0.1066
_reflns_Friedel_coverage 0.000
_reflns_friedel_fraction_full .
_reflns_friedel_fraction_max .
_reflns_number_gt 5027
_reflns_number_total 5459
_reflns_threshold_expression 'I > 2\s(I)'
_cod_data_source_file c5cc02226f2.cif
_cod_data_source_block shelx
_cod_database_code 7117177
_shelx_space_group_comment
;
The symmetry employed for this shelxl refinement is uniquely defined
by the following loop, which should always be used as a source of
symmetry information in preference to the above space-group names.
They are only intended as comments.
;
_shelxl_version_number 2014-3

loop_
_space_group_symop_operation_xyz
'x, y, z'
'-x, y+1/2, -z+1/2'
'-x, -y, -z'
'x, -y-1/2, z-1/2'

loop_
_atom_site_label
_atom_site_type_symbol
_atom_site_fract_x
_atom_site_fract_y
_atom_site_fract_z
_atom_site_U_iso_or_equiv
_atom_site_adp_type
_atom_site_occupancy
_atom_site_site_symmetry_order
_atom_site_calc_flag
_atom_site_refinement_flags_posn
_atom_site_refinement_flags_adp
_atom_site_refinement_flags_occupancy
_atom_site_disorder_assembly
_atom_site_disorder_group
C1 C 0.50973(9) -0.61250(15) 0.39259(13) 0.0324(3) Uani 1 1 d . . . . .
H1A H 0.5540 -0.6120 0.4321 0.049 Uiso 1 1 calc R U . . .
H1B H 0.4748 -0.5806 0.4373 0.049 Uiso 1 1 calc R U . . .
H1C H 0.5122 -0.5625 0.3293 0.049 Uiso 1 1 calc R U . . .
C2 C 0.54464(8) -0.79551(13) 0.30638(12) 0.0255(3) Uani 1 1 d . . . . .
H2A H 0.5377 -0.8831 0.3132 0.031 Uiso 1 1 calc R U . . .
H2B H 0.5896 -0.7759 0.3412 0.031 Uiso 1 1 calc R U . . .
C3 C 0.54613(8) -0.76412(13) 0.18832(12) 0.0234(3) Uani 1 1 d . . . . .
H3A H 0.5732 -0.8248 0.1517 0.028 Uiso 1 1 calc R U . . .
H3B H 0.4992 -0.7644 0.1557 0.028 Uiso 1 1 calc R U . . .
C4 C 0.58155(8) -0.61409(13) 0.06734(11) 0.0222(3) Uani 1 1 d . . . . .
H4A H 0.5360 -0.6167 0.0298 0.027 Uiso 1 1 calc R U . . .
H4B H 0.6120 -0.6708 0.0325 0.027 Uiso 1 1 calc R U . . .
C5 C 0.61099(8) -0.48579(12) 0.06510(11) 0.0205(3) Uani 1 1 d . . . . .
H5A H 0.5792 -0.4278 0.0955 0.025 Uiso 1 1 calc R U . . .
H5B H 0.6553 -0.4817 0.1060 0.025 Uiso 1 1 calc R U . . .
C6 C 0.64214(7) -0.31693(13) -0.18071(11) 0.0214(3) Uani 1 1 d . . . . .
H6 H 0.6341 -0.3804 -0.2298 0.026 Uiso 1 1 calc R U . . .
C7 C 0.63802(7) -0.34239(12) -0.07085(11) 0.0188(3) Uani 1 1 d . . . . .
C8 C 0.65225(7) -0.25060(12) 0.00403(11) 0.0189(3) Uani 1 1 d . . . . .
H8 H 0.6512 -0.2655 0.0777 0.023 Uiso 1 1 calc R U . . .
C9 C 0.66832(7) -0.13447(12) -0.03529(11) 0.0192(3) Uani 1 1 d . . . . .
C10 C 0.66895(8) -0.11674(13) -0.14694(11) 0.0229(3) Uani 1 1 d . . . . .
H10 H 0.6782 -0.0386 -0.1724 0.027 Uiso 1 1 calc R U . . .
C11 C 0.68565(7) -0.03370(13) 0.03535(11) 0.0208(3) Uani 1 1 d . . . . .
C12 C 0.70251(7) 0.05200(13) 0.08974(11) 0.0200(3) Uani 1 1 d . . . . .
C13 C 0.72676(7) 0.15914(12) 0.14965(11) 0.0176(3) Uani 1 1 d . . . . .
C14 C 0.72660(7) 0.16454(13) 0.26220(11) 0.0194(3) Uani 1 1 d . . . . .
H14 H 0.7099 0.0993 0.3014 0.023 Uiso 1 1 calc R U . . .
C15 C 0.75178(7) 0.26903(13) 0.31399(10) 0.0208(3) Uani 1 1 d . . . . .
H15 H 0.7525 0.2750 0.3888 0.025 Uiso 1 1 calc R U . . .
C16 C 0.77591(7) 0.36464(13) 0.25269(11) 0.0200(3) Uani 1 1 d . . . . .
H16 H 0.7935 0.4355 0.2857 0.024 Uiso 1 1 calc R U . . .
C17 C 0.77331(7) 0.35268(12) 0.14042(11) 0.0177(3) Uani 1 1 d . . . . .
C18 C 0.79588(7) 0.45108(13) 0.07194(11) 0.0198(3) Uani 1 1 d . . . . .
C19 C 0.81206(7) 0.53196(13) 0.01412(11) 0.0209(3) Uani 1 1 d . . . . .
C20 C 0.83114(8) 0.60892(13) -0.16820(11) 0.0227(3) Uani 1 1 d . . . . .
H20 H 0.8215 0.5304 -0.1941 0.027 Uiso 1 1 calc R U . . .
C21 C 0.83010(7) 0.62952(13) -0.05699(11) 0.0194(3) Uani 1 1 d . . . . .
C22 C 0.84583(7) 0.74692(12) -0.01645(11) 0.0187(3) Uani 1 1 d . . . . .
H22 H 0.8455 0.7640 0.0569 0.022 Uiso 1 1 calc R U . . .
C23 C 0.86180(7) 0.83639(12) -0.09043(11) 0.0184(3) Uani 1 1 d . . . . .
C24 C 0.86002(7) 0.80768(13) -0.20027(11) 0.0206(3) Uani 1 1 d . . . . .
H24 H 0.8696 0.8695 -0.2488 0.025 Uiso 1 1 calc R U . . .
C25 C 0.88731(8) 0.98355(12) 0.04829(10) 0.0201(3) Uani 1 1 d . . . . .
H25A H 0.9193 0.9272 0.0855 0.024 Uiso 1 1 calc R U . . .
H25B H 0.8428 0.9790 0.0810 0.024 Uiso 1 1 calc R U . . .
C26 C 0.91546(8) 1.11255(13) 0.05409(11) 0.0216(3) Uani 1 1 d . . . . .
H26A H 0.9605 1.1164 0.0227 0.026 Uiso 1 1 calc R U . . .
H26B H 0.8840 1.1682 0.0149 0.026 Uiso 1 1 calc R U . . .
C27 C 0.95245(8) 1.26289(13) 0.17974(11) 0.0223(3) Uani 1 1 d . . . . .
H27A H 0.9250 1.3236 0.1393 0.027 Uiso 1 1 calc R U . . .
H27B H 0.9990 1.2628 0.1534 0.027 Uiso 1 1 calc R U . . .
C28 C 0.95570(8) 1.29475(13) 0.29831(12) 0.0247(3) Uani 1 1 d . . . . .
H28A H 0.9633 1.3822 0.3059 0.030 Uiso 1 1 calc R U . . .
H28B H 0.9110 1.2762 0.3270 0.030 Uiso 1 1 calc R U . . .
C29 C 0.98974(9) 1.11203(14) 0.39132(13) 0.0310(3) Uani 1 1 d . . . . .
H29A H 0.9463 1.1142 0.4259 0.047 Uiso 1 1 calc R U . . .
H29B H 1.0253 1.0791 0.4404 0.047 Uiso 1 1 calc R U . . .
H29C H 0.9851 1.0612 0.3282 0.047 Uiso 1 1 calc R U . . .
N1 N 0.65700(7) -0.20643(11) -0.21866(10) 0.0244(3) Uani 1 1 d . . . . .
N2 N 0.74948(6) 0.25150(10) 0.08881(9) 0.0182(2) Uani 1 1 d . . . . .
N3 N 0.84526(7) 0.69632(11) -0.23897(9) 0.0234(3) Uani 1 1 d . . . . .
O1 O 0.49233(6) -0.73406(10) 0.36181(9) 0.0275(2) Uani 1 1 d . . . . .
O2 O 0.57647(6) -0.64594(9) 0.17725(8) 0.0244(2) Uani 1 1 d . . . . .
O3 O 0.61959(6) -0.45936(9) -0.04674(8) 0.0228(2) Uani 1 1 d . . . . .
O4 O 0.87969(6) 0.95419(9) -0.06476(7) 0.0224(2) Uani 1 1 d . . . . .
O5 O 0.92176(6) 1.14491(9) 0.16475(8) 0.0236(2) Uani 1 1 d . . . . .
O6 O 1.00831(5) 1.23237(10) 0.36108(8) 0.0262(2) Uani 1 1 d . . . . .

loop_
_atom_site_aniso_label
_atom_site_aniso_U_11
_atom_site_aniso_U_22
_atom_site_aniso_U_33
_atom_site_aniso_U_23
_atom_site_aniso_U_13
_atom_site_aniso_U_12
C1 0.0399(9) 0.0257(8) 0.0322(8) -0.0033(6) 0.0072(7) -0.0009(7)
C2 0.0283(8) 0.0206(7) 0.0281(7) 0.0051(6) 0.0063(6) 0.0023(6)
C3 0.0275(7) 0.0173(6) 0.0255(7) 0.0013(5) 0.0030(5) -0.0008(5)
C4 0.0293(7) 0.0185(7) 0.0186(6) 0.0016(5) -0.0001(5) -0.0001(5)
C5 0.0280(7) 0.0174(6) 0.0163(6) 0.0010(5) 0.0019(5) 0.0009(5)
C6 0.0266(7) 0.0200(7) 0.0177(6) -0.0022(5) 0.0014(5) -0.0005(5)
C7 0.0212(7) 0.0154(6) 0.0199(6) 0.0010(5) 0.0022(5) 0.0010(5)
C8 0.0225(7) 0.0180(6) 0.0161(6) 0.0007(5) 0.0018(5) 0.0005(5)
C9 0.0202(6) 0.0178(6) 0.0197(6) -0.0009(5) 0.0023(5) -0.0003(5)
C10 0.0280(7) 0.0201(7) 0.0207(7) 0.0026(5) 0.0028(5) -0.0041(5)
C11 0.0226(7) 0.0190(7) 0.0210(6) 0.0028(5) 0.0026(5) -0.0004(5)
C12 0.0232(7) 0.0196(7) 0.0174(6) 0.0028(5) 0.0024(5) 0.0008(5)
C13 0.0189(6) 0.0155(6) 0.0184(6) 0.0000(5) 0.0014(5) 0.0017(5)
C14 0.0220(7) 0.0190(6) 0.0174(6) 0.0041(5) 0.0032(5) 0.0015(5)
C15 0.0234(7) 0.0255(7) 0.0136(6) -0.0007(5) 0.0013(5) 0.0029(5)
C16 0.0225(7) 0.0188(6) 0.0187(6) -0.0038(5) 0.0009(5) -0.0006(5)
C17 0.0187(6) 0.0163(6) 0.0182(6) -0.0003(5) 0.0016(5) 0.0009(5)
C18 0.0234(7) 0.0184(6) 0.0176(6) -0.0030(5) 0.0010(5) -0.0004(5)
C19 0.0239(7) 0.0187(7) 0.0203(6) -0.0033(5) 0.0011(5) -0.0008(5)
C20 0.0272(7) 0.0203(7) 0.0207(7) -0.0027(5) 0.0023(5) -0.0046(5)
C21 0.0193(6) 0.0190(6) 0.0200(6) 0.0012(5) 0.0017(5) -0.0004(5)
C22 0.0220(7) 0.0188(6) 0.0154(6) 0.0002(5) 0.0007(5) 0.0012(5)
C23 0.0219(7) 0.0151(6) 0.0182(6) -0.0002(5) 0.0002(5) 0.0019(5)
C24 0.0259(7) 0.0196(6) 0.0164(6) 0.0022(5) 0.0020(5) 0.0003(5)
C25 0.0281(7) 0.0177(6) 0.0143(6) 0.0001(5) 0.0006(5) 0.0013(5)
C26 0.0301(7) 0.0191(7) 0.0157(6) -0.0010(5) 0.0015(5) -0.0004(5)
C27 0.0273(7) 0.0174(6) 0.0221(7) -0.0010(5) -0.0005(5) -0.0006(5)
C28 0.0292(8) 0.0212(7) 0.0232(7) -0.0039(5) -0.0026(6) 0.0025(6)
C29 0.0389(9) 0.0250(8) 0.0286(8) 0.0031(6) -0.0037(6) -0.0016(6)
N1 0.0317(7) 0.0233(6) 0.0185(6) 0.0009(5) 0.0030(5) -0.0035(5)
N2 0.0225(6) 0.0161(5) 0.0160(5) -0.0004(4) 0.0011(4) 0.0000(4)
N3 0.0294(6) 0.0219(6) 0.0190(6) -0.0017(5) 0.0030(5) -0.0033(5)
O1 0.0287(6) 0.0257(5) 0.0287(5) -0.0012(4) 0.0074(4) -0.0019(4)
O2 0.0349(6) 0.0194(5) 0.0188(5) 0.0031(4) 0.0009(4) -0.0047(4)
O3 0.0371(6) 0.0149(5) 0.0165(5) -0.0001(4) 0.0018(4) -0.0024(4)
O4 0.0384(6) 0.0145(5) 0.0142(4) 0.0002(4) 0.0002(4) -0.0013(4)
O5 0.0349(6) 0.0198(5) 0.0160(5) -0.0022(4) 0.0013(4) -0.0048(4)
O6 0.0269(5) 0.0261(5) 0.0249(5) 0.0025(4) -0.0032(4) -0.0024(4)

loop_
_atom_type_symbol
_atom_type_description
_atom_type_scat_dispersion_real
_atom_type_scat_dispersion_imag
_atom_type_scat_source
C C 0.0181 0.0091 'International Tables Vol C Tables 4.2.6.8 and 6.1.1.4'
H H 0.0000 0.0000 'International Tables Vol C Tables 4.2.6.8 and 6.1.1.4'
N N 0.0311 0.0180 'International Tables Vol C Tables 4.2.6.8 and 6.1.1.4'
O O 0.0492 0.0322 'International Tables Vol C Tables 4.2.6.8 and 6.1.1.4'

loop_
_geom_angle_atom_site_label_1
_geom_angle_atom_site_label_2
_geom_angle_atom_site_label_3
_geom_angle
_geom_angle_site_symmetry_1
_geom_angle_site_symmetry_3
O1 C2 C3 114.56(12) . .
O2 C3 C2 109.21(12) . .
O2 C4 C5 106.90(11) . .
O3 C5 C4 105.48(11) . .
N1 C6 C7 123.35(13) . .
O3 C7 C8 125.12(12) . .
O3 C7 C6 115.45(12) . .
C8 C7 C6 119.43(13) . .
C7 C8 C9 117.47(12) . .
C8 C9 C10 118.98(12) . .
C8 C9 C11 122.02(12) . .
C10 C9 C11 118.99(12) . .
N1 C10 C9 123.25(13) . .
C12 C11 C9 176.33(15) . .
C11 C12 C13 175.51(15) . .
N2 C13 C14 123.16(12) . .
N2 C13 C12 114.95(11) . .
C14 C13 C12 121.89(12) . .
C15 C14 C13 118.62(12) . .
C14 C15 C16 119.01(12) . .
C15 C16 C17 118.80(12) . .
N2 C17 C16 122.98(12) . .
N2 C17 C18 115.74(11) . .
C16 C17 C18 121.28(12) . .
C19 C18 C17 177.67(15) . .
C18 C19 C21 178.71(15) . .
N3 C20 C21 123.25(13) . .
C20 C21 C22 119.06(12) . .
C20 C21 C19 120.21(13) . .
C22 C21 C19 120.72(12) . .
C23 C22 C21 117.20(12) . .
O4 C23 C22 124.86(12) . .
O4 C23 C24 115.57(12) . .
C22 C23 C24 119.57(13) . .
N3 C24 C23 123.36(13) . .
O4 C25 C26 105.77(11) . .
O5 C26 C25 106.89(11) . .
O5 C27 C28 109.29(12) . .
O6 C28 C27 114.54(12) . .
C6 N1 C10 117.45(12) . .
C17 N2 C13 117.42(11) . .
C24 N3 C20 117.53(12) . .
C1 O1 C2 114.22(12) . .
C4 O2 C3 111.41(11) . .
C7 O3 C5 116.46(10) . .
C23 O4 C25 116.66(10) . .
C26 O5 C27 111.41(10) . .
C29 O6 C28 114.06(12) . .

loop_
_geom_bond_atom_site_label_1
_geom_bond_atom_site_label_2
_geom_bond_distance
_geom_bond_site_symmetry_2
C1 O1 1.4161(19) .
C2 O1 1.4186(18) .
C2 C3 1.507(2) .
C3 O2 1.4258(17) .
C4 O2 1.4163(16) .
C4 C5 1.5117(19) .
C5 O3 1.4362(16) .
C6 N1 1.3317(19) .
C6 C7 1.3980(19) .
C7 O3 1.3628(16) .
C7 C8 1.3839(19) .
C8 C9 1.3990(19) .
C9 C10 1.3999(19) .
C9 C11 1.4347(19) .
C10 N1 1.3348(19) .
C11 C12 1.188(2) .
C12 C13 1.4494(19) .
C13 N2 1.3467(17) .
C13 C14 1.3983(18) .
C14 C15 1.384(2) .
C15 C16 1.386(2) .
C16 C17 1.3977(18) .
C17 N2 1.3449(17) .
C17 C18 1.4509(19) .
C18 C19 1.190(2) .
C19 C21 1.4376(19) .
C20 N3 1.3348(19) .
C20 C21 1.3998(19) .
C21 C22 1.4039(19) .
C22 C23 1.3864(19) .
C23 O4 1.3645(16) .
C23 C24 1.3975(18) .
C24 N3 1.3320(18) .
C25 O4 1.4389(15) .
C25 C26 1.5092(19) .
C26 O5 1.4169(16) .
C27 O5 1.4250(16) .
C27 C28 1.5101(19) .
C28 O6 1.4178(17) .
C29 O6 1.4174(18) .
